data_2000484
loop_
_publ_author_name
'Du, M.-H.'
'Hitchcock, P. B.'

_publ_section_title
;
 1,3-Dinitropyrrolo[1,2-<i>b</i>]isoquinoline-5,10-dione
;
_journal_issue 11
_journal_name_full 'Acta Crystallographica Section C'
_journal_page_first 2058
_journal_page_last 2060
_journal_paper_doi 10.1107/S0108270192002774
_journal_volume 48
_journal_year 1992
_chemical_formula_sum 'C12 H5 N3 O6'
_chemical_formula_weight 287.2
_symmetry_cell_setting orthorhombic
_symmetry_space_group_name_H-M 'P b c a'
_cell_angle_alpha 90
_cell_angle_beta 90
_cell_angle_gamma 90
_cell_formula_units_Z 8
_cell_length_a 11.336(2)
_cell_length_b 10.134(3)
_cell_length_c 20.275(3)
_cell_volume 2329.2(9)
_diffrn_radiation_type Mo
_diffrn_radiation_wavelength 0.71069
_exptl_absorpt_coefficient_mu 0.13
_exptl_crystal_density_diffrn 1.64
_exptl_crystal_F_000 1168
_cod_data_source_file al0528.cif
_cod_data_source_block al0528a
_cod_original_cell_volume 2329.2
_cod_database_code 2000484

loop_
_atom_site_label
_atom_site_fract_x
_atom_site_fract_y
_atom_site_fract_z
_atom_site_U_iso_or_equiv
O(1) .5726(5) .2723(5) .6243(3) .060(4)
O(2) .2310(6) -.0329(6) .5343(3) .081(4)
O(3) .6986(5) .0855(6) .6969(3) .067(4)
O(4) .5988(6) .1082(7) .7870(3) .075(4)
O(5) .2419(5) -.2419(5) .6195(3) .069(4)
O(6) .1946(5) -.1763(6) .7172(3) .074(4)
N(1) .4752(5) .0758(6) .6315(3) .027(3)
N(2) .6067(5) .0840(6) .7283(3) .044(2)
N(3) .2516(7) -.1695(7) .6669(3) .055(2)
C(1) .5116(7) .1920(8) .5959(4) .044(2)
C(2) .4680(7) .2029(8) .5279(4) .043(2)
C(3) .5161(8) .3034(9) .4894(4) .063(3)
C(4) .4703(9) .3169(10) .4249(5) .075(3)
C(5) .3850(9) .2370(10) .4023(5) .074(3)
C(6) .3354(8) .1386(9) .4409(5) .065(3)
C(7) .3780(7) .1222(7) .5056(4) .043(2)
C(8) .3212(8) .0250(8) .5478(4) .048(2)
C(9) .3783(6) .0019(6) .6126(3) .039(4)
C(10) .3480(6) -.0745(7) .6653(3) .033(2)
C(11) .4219(7) -.0496(7) .7181(4) .038(2)
C(12) .5006(7) .0413(7) .6954(3) .035(2)
H3 .574 .361 .507 ?
H4 .505 .385 .398 ?
H5 .364 .259 .358 ?
H6 .276 .085 .423 ?
H11 .419 -.085 .761 ?

loop_
_geom_angle_atom_site_label_1
_geom_angle_atom_site_label_2
_geom_angle_atom_site_label_3
_geom_angle
C(1) N(1) C(9) 122.1(6)
C(9) N(1) C(12) 106.8(6)
O(3) N(2) C(12) 118.3(6)
O(5) N(3) O(6) 125.8(7)
O(6) N(3) C(10) 117.1(6)
O(1) C(1) C(2) 125.9(7)
C(1) C(2) C(3) 116.7(7)
C(3) C(2) C(7) 122.5(7)
C(3) C(4) C(5) 121.5(9)
C(5) C(6) C(7) 118.1(8)
C(2) C(7) C(8) 122.3(7)
O(2) C(8) C(7) 124.7(8)
C(7) C(8) C(9) 115.7(7)
N(1) C(9) C(10) 106.8(6)
N(3) C(10) C(9) 125.5(6)
C(9) C(10) C(11) 110.5(6)
N(1) C(12) N(2) 122.4(6)
N(2) C(12) C(11) 126.4(6)
C(1) N(1) C(12) 128.3(6)
O(3) N(2) O(4) 124.8(7)
O(4) N(2) C(12) 116.8(6)
O(5) N(3) C(10) 116.8(6)
O(1) C(1) N(1) 118.3(7)
N(1) C(1) C(2) 115.8(6)
C(1) C(2) C(7) 120.7(7)
C(2) C(3) C(4) 116.4(8)
C(4) C(5) C(6) 122.3(9)
C(2) C(7) C(6) 119.2(7)
C(6) C(7) C(8) 118.4(7)
O(2) C(8) C(9) 119.5(7)
N(1) C(9) C(8) 120.4(6)
C(8) C(9) C(10) 132.4(7)
N(3) C(10) C(11) 124.0(6)
C(10) C(11) C(12) 105.1(7)
N(1) C(12) C(11) 110.7(7)

loop_
_geom_bond_atom_site_label_1
_geom_bond_atom_site_label_2
_geom_bond_distance
O(1) C(1) 1.213(9)
O(3) N(2) 1.221(8)
O(5) N(3) 1.213(9)
N(1) C(1) 1.441(10)
N(1) C(12) 1.374(9)
N(3) C(10) 1.457(10)
C(2) C(3) 1.393(12)
C(3) C(4) 1.413(13)
C(5) C(6) 1.386(14)
C(7) C(8) 1.455(11)
C(9) C(10) 1.364(10)
C(11) C(12) 1.362(10)
O(2) C(8) 1.210(11)
O(4) N(2) 1.219(8)
O(6) N(3) 1.210(9)
N(1) C(9) 1.384(9)
N(2) C(12) 1.442(10)
C(1) C(2) 1.470(11)
C(2) C(7) 1.383(11)
C(4) C(5) 1.342(14)
C(6) C(7) 1.409(12)
C(8) C(9) 1.483(11)
C(10) C(11) 1.381(10)
